data_4026656
loop_
_publ_author_name
'Patrick Commins'
'Jose E. Nu\~nez'
'Miguel A. Garcia-Garibay'

_publ_section_title
;
 Synthesis of Bridged Molecular Gyroscopes with Closed Topologies: Triple
 One-Pot Macrocyclization
;
_journal_name_full 'Journal of Organic Chemistry'
_journal_page_first 8355
_journal_page_last 8363
_journal_paper_doi 10.1021/jo201513y
_journal_volume 76
_journal_year 2011
_chemical_formula_moiety 'C93 H63 O9,1.5(C4 H10 O),4.5(C H2 Cl2)'
_chemical_formula_sum 'C103.5 H87 Cl9 O10.5'
_chemical_formula_weight 1817.78
_chemical_name_systematic
; 
 ? 
;
_space_group_IT_number 2
_symmetry_cell_setting triclinic
_symmetry_space_group_name_Hall '-P 1'
_symmetry_space_group_name_H-M 'P -1'
_atom_sites_solution_hydrogens geom
_atom_sites_solution_primary direct
_atom_sites_solution_secondary difmap
_audit_creation_method SHELXL-97
_cell_angle_alpha 96.854(3)
_cell_angle_beta 103.899(3)
_cell_angle_gamma 117.170(2)
_cell_formula_units_Z 2
_cell_length_a 17.069(3)
_cell_length_b 17.705(3)
_cell_length_c 18.548(5)
_cell_measurement_reflns_used 9871
_cell_measurement_temperature 100(2)
_cell_measurement_theta_max 26.39
_cell_measurement_theta_min 3.82
_cell_volume 4667.5(17)
_computing_cell_refinement 'Bruker SAINT'
_computing_data_collection 'Bruker APEX2'
_computing_data_reduction 'Bruker SAINT'
_computing_molecular_graphics 'Bruker SHELXTL'
_computing_publication_material 'Bruker SHELXTL'
_computing_structure_refinement 'SHELXL-97 (Sheldrick, 1997)'
_computing_structure_solution 'SHELXS-97 (Sheldrick, 1990)'
_diffrn_ambient_temperature 100(2)
_diffrn_measured_fraction_theta_full 0.978
_diffrn_measured_fraction_theta_max 0.978
_diffrn_measurement_device_type 'Bruker APEX-II CCD'
_diffrn_measurement_method '\f and \w scans'
_diffrn_radiation_monochromator graphite
_diffrn_radiation_source 'fine-focus sealed tube'
_diffrn_radiation_type MoK\a
_diffrn_radiation_wavelength 0.71073
_diffrn_reflns_av_R_equivalents 0.0305
_diffrn_reflns_av_sigmaI/netI 0.0378
_diffrn_reflns_limit_h_max 21
_diffrn_reflns_limit_h_min -21
_diffrn_reflns_limit_k_max 22
_diffrn_reflns_limit_k_min -22
_diffrn_reflns_limit_l_max 23
_diffrn_reflns_limit_l_min -23
_diffrn_reflns_number 50315
_diffrn_reflns_theta_full 26.50
_diffrn_reflns_theta_max 26.50
_diffrn_reflns_theta_min 3.72
_diffrn_standards_number 0
_exptl_absorpt_coefficient_mu 0.329
_exptl_absorpt_correction_T_max 0.9431
_exptl_absorpt_correction_T_min 0.9076
_exptl_absorpt_correction_type multi-scan
_exptl_absorpt_process_details 'sadabs (Bruker)'
_exptl_crystal_colour colorless
_exptl_crystal_density_diffrn 1.293
_exptl_crystal_description prism
_exptl_crystal_F_000 1890
_exptl_crystal_size_max 0.30
_exptl_crystal_size_mid 0.20
_exptl_crystal_size_min 0.18
_refine_diff_density_max 1.262
_refine_diff_density_min -1.270
_refine_diff_density_rms 0.082
_refine_ls_extinction_method none
_refine_ls_goodness_of_fit_ref 1.068
_refine_ls_hydrogen_treatment constr
_refine_ls_matrix_type full
_refine_ls_number_parameters 1142
_refine_ls_number_reflns 18945
_refine_ls_number_restraints 59
_refine_ls_restrained_S_all 1.077
_refine_ls_R_factor_all 0.1061
_refine_ls_R_factor_gt 0.0828
_refine_ls_shift/su_max 0.005
_refine_ls_shift/su_mean 0.000
_refine_ls_structure_factor_coef Fsqd
_refine_ls_weighting_details 'calc w=1/[\s^2^(Fo^2^)+(0.1292P)^2^+7.9925P] where P=(Fo^2^+2Fc^2^)/3'
_refine_ls_weighting_scheme calc
_refine_ls_wR_factor_gt 0.2385
_refine_ls_wR_factor_ref 0.2577
_reflns_number_gt 14035
_reflns_number_total 18945
_reflns_threshold_expression >2sigma(I)
_cod_data_source_file jo201513y_si_005.cif
_cod_data_source_block gg210sa
_cod_original_cell_volume 4667.6(17)
_cod_original_formula_sum 'C103.50 H87 Cl9 O10.50'
_cod_database_code 4026656

loop_
_symmetry_equiv_pos_as_xyz
'x, y, z'
'-x, -y, -z'

loop_
_atom_site_label
_atom_site_type_symbol
_atom_site_fract_x
_atom_site_fract_y
_atom_site_fract_z
_atom_site_U_iso_or_equiv
_atom_site_adp_type
_atom_site_occupancy
_atom_site_symmetry_multiplicity
_atom_site_calc_flag
_atom_site_refinement_flags
_atom_site_disorder_assembly
_atom_site_disorder_group
O1U O 0.6824(3) 0.4819(3) 0.0551(3) 0.0682(12) Uiso 0.75 1 d PDU A 1
C1U C 0.5847(7) 0.4187(7) 0.0277(6) 0.099(3) Uiso 0.75 1 d PU A 1
H1U1 H 0.5741 0.3593 0.0073 0.119 Uiso 0.75 1 calc PR A 1
H1U2 H 0.5513 0.4341 -0.0140 0.119 Uiso 0.75 1 calc PR A 1
C2U C 0.5511(8) 0.4200(7) 0.0927(6) 0.105(3) Uiso 0.75 1 d PDU A 1
H2U1 H 0.4845 0.3762 0.0763 0.126 Uiso 0.75 1 calc PR A 1
H2U2 H 0.5604 0.4787 0.1114 0.126 Uiso 0.75 1 calc PR A 1
H2U3 H 0.5859 0.4062 0.1341 0.126 Uiso 0.75 1 calc PR A 1
C3U C 0.7225(6) 0.4879(6) -0.0050(5) 0.075(2) Uiso 0.75 1 d PU A 1
H3U1 H 0.6962 0.5119 -0.0433 0.090 Uiso 0.75 1 calc PR A 1
H3U2 H 0.7073 0.4286 -0.0316 0.090 Uiso 0.75 1 calc PR A 1
C4U C 0.8224(7) 0.5446(7) 0.0276(7) 0.089(3) Uiso 0.75 1 d PDU A 1
H4U1 H 0.8499 0.5487 -0.0135 0.106 Uiso 0.75 1 calc PR A 1
H4U2 H 0.8482 0.5201 0.0651 0.106 Uiso 0.75 1 calc PR A 1
H4U3 H 0.8371 0.6033 0.0535 0.106 Uiso 0.75 1 calc PR A 1
O1T O 0.1899(6) 0.2050(6) 0.0411(5) 0.077(2) Uiso 0.45 1 d PDU B 1
C1T C 0.2047(9) 0.2451(9) 0.1170(7) 0.074(3) Uiso 0.45 1 d PDU B 1
H1T1 H 0.2164 0.2114 0.1529 0.089 Uiso 0.45 1 calc PR B 1
H1T2 H 0.1506 0.2508 0.1205 0.089 Uiso 0.45 1 calc PR B 1
C2T C 0.2942(11) 0.3382(9) 0.1343(9) 0.094(5) Uiso 0.45 1 d PDU B 1
H2T1 H 0.2980 0.3792 0.1773 0.112 Uiso 0.45 1 calc PR B 1
H2T2 H 0.2899 0.3605 0.0885 0.112 Uiso 0.45 1 calc PR B 1
H2T3 H 0.3501 0.3327 0.1479 0.112 Uiso 0.45 1 calc PR B 1
C3T C 0.1057(9) 0.1217(8) 0.0155(8) 0.075(4) Uiso 0.45 1 d PDU B 1
H3T1 H 0.0502 0.1289 0.0058 0.090 Uiso 0.45 1 calc PR B 1
H3T2 H 0.1049 0.0869 0.0535 0.090 Uiso 0.45 1 calc PR B 1
C4T C 0.1092(15) 0.0792(16) -0.0583(11) 0.048(6) Uiso 0.45 1 d PDU B 1
H4T1 H 0.0571 0.0701 -0.1018 0.058 Uiso 0.45 1 calc PR B 1
H4T2 H 0.1043 0.0224 -0.0555 0.058 Uiso 0.45 1 calc PR B 1
H4T3 H 0.1684 0.1176 -0.0655 0.058 Uiso 0.45 1 calc PR B 1
C5U C 0.1289(15) 0.1703(11) 0.0021(8) 0.037(5) Uiso 0.25 1 d PD C 2
H5U1 H 0.0825 0.1897 -0.0110 0.045 Uiso 0.25 1 calc PR C 2
H5U2 H 0.1872 0.2149 -0.0037 0.045 Uiso 0.25 1 calc PR C 2
Cl1U Cl 0.0877(7) 0.0716(7) -0.0629(5) 0.055(2) Uani 0.25 1 d PD C 2
Cl2U Cl 0.1518(4) 0.1671(5) 0.0997(3) 0.0637(13) Uani 0.25 1 d PD C 2
C5T C 0.778(3) 0.525(2) -0.0246(11) 0.115(11) Uiso 0.25 1 d PDU D 2
H5T1 H 0.8241 0.5350 -0.0519 0.138 Uiso 0.25 1 calc PR D 2
H5T2 H 0.7264 0.4632 -0.0477 0.138 Uiso 0.25 1 calc PR D 2
Cl1T Cl 0.7362(7) 0.5928(7) -0.0391(6) 0.122(3) Uiso 0.25 1 d PDU D 2
Cl2T Cl 0.8319(6) 0.5366(6) 0.0711(6) 0.104(2) Uiso 0.25 1 d PD D 2
O1TA O 0.1739(7) 0.1478(6) 0.0660(6) 0.044(2) Uiso 0.30 1 d PD E 3
C1TA C 0.1863(12) 0.2022(11) 0.1275(9) 0.044(4) Uiso 0.30 1 d PD E 3
H1T3 H 0.2095 0.1857 0.1738 0.052 Uiso 0.30 1 calc PR E 3
H1T4 H 0.1257 0.1969 0.1261 0.052 Uiso 0.30 1 calc PR E 3
C2TA C 0.2556(15) 0.2973(11) 0.1337(12) 0.083(6) Uiso 0.30 1 d PD E 3
H2T4 H 0.2533 0.3052 0.0820 0.100 Uiso 0.30 1 calc PR E 3
H2T5 H 0.3188 0.3114 0.1630 0.100 Uiso 0.30 1 calc PR E 3
H2T6 H 0.2394 0.3366 0.1602 0.100 Uiso 0.30 1 calc PR E 3
C3TA C 0.1157(15) 0.1490(15) -0.0045(8) 0.056(6) Uiso 0.30 1 d PD E 3
H3T3 H 0.1377 0.2096 -0.0100 0.068 Uiso 0.30 1 calc PR E 3
H3T4 H 0.0495 0.1216 -0.0072 0.068 Uiso 0.30 1 calc PR E 3
C4TA C 0.129(2) 0.0947(16) -0.0638(8) 0.083(10) Uiso 0.30 1 d PD E 3
H4T4 H 0.0731 0.0654 -0.1100 0.100 Uiso 0.30 1 calc PR E 3
H4T5 H 0.1390 0.0504 -0.0430 0.100 Uiso 0.30 1 calc PR E 3
H4T6 H 0.1833 0.1330 -0.0773 0.100 Uiso 0.30 1 calc PR E 3
C1S C 0.0890(4) 0.8806(5) 0.4737(3) 0.0763(17) Uani 1 1 d . . .
H1S1 H 0.1448 0.9301 0.4688 0.092 Uiso 1 1 calc R . .
H1S2 H 0.1083 0.8409 0.4955 0.092 Uiso 1 1 calc R . .
Cl1 Cl 0.00564(8) 0.82326(8) 0.38285(7) 0.0564(3) Uani 1 1 d . . .
Cl2 Cl 0.04767(8) 0.92262(8) 0.53789(7) 0.0605(3) Uani 1 1 d . . .
C2S C 0.8040(3) 0.8350(3) 0.4134(3) 0.0684(15) Uani 1 1 d D . .
H2S1 H 0.8627 0.8921 0.4383 0.082 Uiso 0.50 1 calc PR F 1
H2S2 H 0.8187 0.7881 0.4218 0.082 Uiso 0.50 1 calc PR F 1
H2S3 H 0.8091 0.7814 0.4118 0.082 Uiso 0.50 1 calc PR F 2
H2S4 H 0.8673 0.8863 0.4256 0.082 Uiso 0.50 1 calc PR F 2
Cl3 Cl 0.7247(2) 0.8297(3) 0.46120(18) 0.0573(9) Uani 0.50 1 d PD G 1
Cl4 Cl 0.7726(3) 0.8257(3) 0.3243(2) 0.0774(10) Uani 0.50 1 d PD G 1
Cl3A Cl 0.7585(5) 0.8480(5) 0.4793(3) 0.1165(15) Uani 0.50 1 d PD G 2
Cl4A Cl 0.7244(5) 0.8245(3) 0.3161(2) 0.1165(15) Uani 0.50 1 d PD G 2
C3S C 0.4954(7) 0.3129(6) 0.7345(5) 0.123(3) Uani 1 1 d D . .
H3S1 H 0.4291 0.2712 0.7034 0.147 Uiso 1 1 calc R H 1
H3S2 H 0.5326 0.3245 0.6995 0.147 Uiso 1 1 calc R H 1
Cl5 Cl 0.5337(3) 0.2670(3) 0.8022(2) 0.1310(9) Uani 0.70 1 d PD I 1
Cl6 Cl 0.5068(3) 0.4112(3) 0.7806(2) 0.1310(9) Uani 0.70 1 d PD I 1
Cl5A Cl 0.5273(5) 0.2328(6) 0.7560(6) 0.1142(17) Uani 0.30 1 d PD I 2
Cl6A Cl 0.5566(5) 0.4151(6) 0.7911(6) 0.1142(17) Uani 0.30 1 d PD I 2
C4S C 0.25980(17) 0.3166(5) 0.8418(9) 0.191(5) Uiso 1 1 d D . .
H4S1 H 0.2766 0.3275 0.7951 0.230 Uiso 0.85 1 calc PR J 1
H4S2 H 0.2804 0.3743 0.8761 0.230 Uiso 0.85 1 calc PR J 1
H4S3 H 0.2771 0.2731 0.8245 0.230 Uiso 0.15 1 calc PR J 2
H4S4 H 0.3198 0.3730 0.8632 0.230 Uiso 0.15 1 calc PR J 2
Cl7 Cl 0.32009(17) 0.26922(18) 0.88911(15) 0.1123(8) Uani 0.85 1 d PD K 1
Cl8 Cl 0.13823(16) 0.25186(14) 0.81506(11) 0.0909(6) Uani 0.85 1 d PD K 1
Cl7A Cl 0.2458(14) 0.2983(13) 0.9036(12) 0.138(6) Uiso 0.15 1 d P K 2
Cl8A Cl 0.2191(14) 0.3285(13) 0.7676(11) 0.138(6) Uiso 0.15 1 d P K 2
O1 O 0.7730(2) 0.33385(16) -0.08417(15) 0.0435(7) Uani 1 1 d . . .
O2 O 1.0246(2) 0.73700(17) -0.17234(15) 0.0439(7) Uani 1 1 d . . .
O3 O 1.17137(17) 0.94679(17) 0.24004(14) 0.0357(6) Uani 1 1 d . . .
O4 O 1.40404(17) 0.60458(15) 0.39948(16) 0.0381(6) Uani 1 1 d . . .
O5 O 1.30668(17) 0.15465(16) 0.34552(16) 0.0380(6) Uani 1 1 d . . .
O6 O 0.83181(17) 0.04184(19) 0.18237(15) 0.0413(6) Uani 1 1 d . . .
O7 O 0.44422(16) 0.21133(16) 0.23460(14) 0.0320(5) Uani 1 1 d . . .
O8 O 0.7812(2) 0.64953(19) 0.4223(2) 0.0611(9) Uani 1 1 d . . .
O9 O 1.23452(19) 0.8195(2) 0.66100(15) 0.0536(8) Uani 1 1 d . . .
C1 C 0.7339(2) 0.2725(2) 0.15738(18) 0.0265(7) Uani 1 1 d . . .
C2 C 0.7978(2) 0.3435(2) 0.19444(18) 0.0281(7) Uani 1 1 d . . .
C3 C 0.8800(2) 0.4272(2) 0.23716(18) 0.0273(7) Uani 1 1 d . . .
C4 C 0.8785(2) 0.5055(2) 0.2411(2) 0.0367(8) Uani 1 1 d . . .
H4 H 0.8216 0.5042 0.2183 0.044 Uiso 1 1 calc R . .
C5 C 0.9599(2) 0.5854(2) 0.2783(2) 0.0368(8) Uani 1 1 d . . .
H5 H 0.9584 0.6386 0.2804 0.044 Uiso 1 1 calc R . .
C6 C 1.0436(2) 0.5885(2) 0.31242(19) 0.0276(7) Uani 1 1 d . . .
C7 C 1.0445(2) 0.5094(2) 0.30986(18) 0.0270(7) Uani 1 1 d . . .
H7 H 1.1009 0.5106 0.3341 0.032 Uiso 1 1 calc R . .
C8 C 0.9632(2) 0.4295(2) 0.27204(19) 0.0287(7) Uani 1 1 d . . .
H8 H 0.9643 0.3762 0.2699 0.034 Uiso 1 1 calc R . .
C9 C 1.1302(2) 0.6701(2) 0.34813(19) 0.0289(7) Uani 1 1 d . . .
C10 C 1.2046(2) 0.7359(2) 0.37683(19) 0.0261(7) Uani 1 1 d . . .
C11 C 1.2967(2) 0.81715(19) 0.41343(18) 0.0241(6) Uani 1 1 d . . .
C12 C 1.2952(2) 0.8662(2) 0.48680(18) 0.0243(6) Uani 1 1 d . . .
C13 C 1.2601(2) 0.8176(2) 0.53704(19) 0.0308(7) Uani 1 1 d . . .
H13 H 1.2329 0.7555 0.5232 0.037 Uiso 1 1 calc R . .
C14 C 1.2650(2) 0.8606(3) 0.6073(2) 0.0373(8) Uani 1 1 d . . .
C15 C 1.3044(2) 0.9519(3) 0.6274(2) 0.0409(9) Uani 1 1 d . . .
H15 H 1.3080 0.9813 0.6755 0.049 Uiso 1 1 calc R . .
C16 C 1.3374(2) 0.9988(2) 0.5779(2) 0.0359(8) Uani 1 1 d . . .
H16 H 1.3634 1.0609 0.5916 0.043 Uiso 1 1 calc R . .
C17 C 1.3337(2) 0.9569(2) 0.50691(19) 0.0282(7) Uani 1 1 d . . .
C18 C 1.3736(2) 0.79276(19) 0.43782(18) 0.0245(6) Uani 1 1 d . . .
C19 C 1.4585(2) 0.8538(2) 0.49534(19) 0.0273(7) Uani 1 1 d . . .
H19 H 1.4690 0.9101 0.5180 0.033 Uiso 1 1 calc R . .
C20 C 1.5267(2) 0.8323(2) 0.5191(2) 0.0307(7) Uani 1 1 d . . .
H20 H 1.5844 0.8746 0.5577 0.037 Uiso 1 1 calc R . .
C21 C 1.5131(2) 0.7506(2) 0.4882(2) 0.0337(8) Uani 1 1 d . . .
H21 H 1.5608 0.7366 0.5050 0.040 Uiso 1 1 calc R . .
C22 C 1.4282(2) 0.6894(2) 0.4321(2) 0.0305(7) Uani 1 1 d . . .
C23 C 1.3127(2) 0.87497(19) 0.35672(17) 0.0232(6) Uani 1 1 d . . .
C24 C 1.3994(2) 0.9237(2) 0.34759(17) 0.0250(6) Uani 1 1 d . . .
H24 H 1.4503 0.9163 0.3717 0.030 Uiso 1 1 calc R . .
C25 C 1.4104(2) 0.9829(2) 0.30285(19) 0.0297(7) Uani 1 1 d . . .
H25 H 1.4697 1.0168 0.2976 0.036 Uiso 1 1 calc R . .
C26 C 1.3376(2) 0.9941(2) 0.26576(19) 0.0300(7) Uani 1 1 d . . .
H26 H 1.3468 1.0358 0.2362 0.036 Uiso 1 1 calc R . .
C27 C 1.2495(2) 0.9425(2) 0.27247(19) 0.0292(7) Uani 1 1 d . . .
C28 C 1.2382(2) 0.8840(2) 0.31764(18) 0.0266(7) Uani 1 1 d . . .
H28 H 1.1785 0.8494 0.3221 0.032 Uiso 1 1 calc R . .
C29 C 0.6562(2) 0.18682(19) 0.10424(18) 0.0247(6) Uani 1 1 d . . .
C30 C 0.5632(2) 0.18272(19) 0.10011(18) 0.0252(6) Uani 1 1 d . . .
C31 C 0.4914(2) 0.1544(2) 0.0311(2) 0.0312(7) Uani 1 1 d . . .
H31 H 0.5000 0.1406 -0.0164 0.037 Uiso 1 1 calc R . .
C32 C 0.4065(2) 0.1463(2) 0.0318(2) 0.0367(8) Uani 1 1 d . . .
H32 H 0.3576 0.1270 -0.0156 0.044 Uiso 1 1 calc R . .
C33 C 0.3920(2) 0.1658(2) 0.1001(2) 0.0332(7) Uani 1 1 d . . .
H33 H 0.3338 0.1600 0.1000 0.040 Uiso 1 1 calc R . .
C34 C 0.4646(2) 0.1943(2) 0.16916(19) 0.0280(7) Uani 1 1 d . . .
C35 C 0.5498(2) 0.20383(19) 0.16936(18) 0.0261(6) Uani 1 1 d . . .
H35 H 0.5992 0.2248 0.2168 0.031 Uiso 1 1 calc R . .
C36 C 0.6608(2) 0.1109(2) 0.13523(17) 0.0247(6) Uani 1 1 d . . .
C37 C 0.5826(2) 0.0406(2) 0.14208(18) 0.0271(7) Uani 1 1 d . . .
H37 H 0.5256 0.0410 0.1319 0.033 Uiso 1 1 calc R . .
C38 C 0.5874(2) -0.0298(2) 0.16361(18) 0.0286(7) Uani 1 1 d . . .
H38 H 0.5340 -0.0768 0.1688 0.034 Uiso 1 1 calc R . .
C39 C 0.6696(2) -0.0324(2) 0.17768(18) 0.0297(7) Uani 1 1 d . . .
H39 H 0.6727 -0.0814 0.1912 0.036 Uiso 1 1 calc R . .
C40 C 0.7476(2) 0.0385(2) 0.17155(19) 0.0307(7) Uani 1 1 d . . .
C41 C 0.7437(2) 0.1096(2) 0.15128(18) 0.0292(7) Uani 1 1 d . . .
H41 H 0.7979 0.1578 0.1483 0.035 Uiso 1 1 calc R . .
C42 C 0.6708(2) 0.1820(2) 0.02532(18) 0.0250(6) Uani 1 1 d . . .
C43 C 0.6434(2) 0.1013(2) -0.02358(18) 0.0267(7) Uani 1 1 d . . .
H43 H 0.6147 0.0485 -0.0085 0.032 Uiso 1 1 calc R . .
C44 C 0.6578(2) 0.0981(2) -0.09339(19) 0.0279(7) Uani 1 1 d . . .
H44 H 0.6388 0.0427 -0.1258 0.033 Uiso 1 1 calc R . .
C45 C 0.6992(2) 0.1732(2) -0.11794(19) 0.0283(7) Uani 1 1 d . . .
H45 H 0.7079 0.1697 -0.1667 0.034 Uiso 1 1 calc R . .
C46 C 0.7277(2) 0.2538(2) -0.0694(2) 0.0301(7) Uani 1 1 d . . .
C47 C 0.7125(2) 0.2578(2) 0.00141(19) 0.0295(7) Uani 1 1 d . . .
H47 H 0.7309 0.3131 0.0336 0.035 Uiso 1 1 calc R . .
C48 C 0.7976(3) 0.3365(2) -0.1530(2) 0.0373(8) Uani 1 1 d . . .
H48A H 0.7408 0.3075 -0.1993 0.045 Uiso 1 1 calc R . .
H48B H 0.8339 0.3064 -0.1557 0.045 Uiso 1 1 calc R . .
C49 C 0.8556(3) 0.4327(2) -0.1475(2) 0.0336(8) Uani 1 1 d . . .
C50 C 0.9489(3) 0.4797(2) -0.1005(2) 0.0367(8) Uani 1 1 d . . .
H50 H 0.9772 0.4494 -0.0772 0.044 Uiso 1 1 calc R . .
C51 C 1.0011(3) 0.5707(2) -0.0871(2) 0.0357(8) Uani 1 1 d . . .
H51 H 1.0640 0.6023 -0.0534 0.043 Uiso 1 1 calc R . .
C52 C 0.9614(2) 0.6149(2) -0.12298(19) 0.0309(7) Uani 1 1 d . . .
C53 C 0.8694(3) 0.5676(2) -0.1733(2) 0.0365(8) Uani 1 1 d . . .
H53 H 0.8427 0.5972 -0.2001 0.044 Uiso 1 1 calc R . .
C54 C 0.8165(2) 0.4770(2) -0.1845(2) 0.0367(8) Uani 1 1 d . . .
H54 H 0.7534 0.4454 -0.2176 0.044 Uiso 1 1 calc R . .
C55 C 1.0167(2) 0.7124(2) -0.1148(2) 0.0324(7) Uani 1 1 d . . .
C56 C 1.0583(2) 0.7776(2) -0.0384(2) 0.0324(7) Uani 1 1 d . . .
C57 C 1.0432(3) 0.7533(2) 0.0277(2) 0.0358(8) Uani 1 1 d . . .
H57 H 1.0087 0.6927 0.0260 0.043 Uiso 1 1 calc R . .
C58 C 1.0790(3) 0.8180(2) 0.0971(2) 0.0365(8) Uani 1 1 d . . .
H58 H 1.0686 0.8011 0.1422 0.044 Uiso 1 1 calc R . .
C59 C 1.1291(2) 0.9060(2) 0.1000(2) 0.0326(7) Uani 1 1 d . . .
C60 C 1.1452(2) 0.9301(2) 0.0347(2) 0.0368(8) Uani 1 1 d . . .
H60 H 1.1814 0.9906 0.0370 0.044 Uiso 1 1 calc RD . .
C61 C 1.1093(2) 0.8670(2) -0.0342(2) 0.0356(8) Uani 1 1 d . . .
H61 H 1.1194 0.8847 -0.0791 0.043 Uiso 1 1 calc R . .
C62 C 1.1628(3) 0.9776(2) 0.1728(2) 0.0376(8) Uani 1 1 d . . .
H62A H 1.2242 1.0276 0.1775 0.045 Uiso 1 1 calc R . .
H62B H 1.1182 0.9994 0.1687 0.045 Uiso 1 1 calc R . .
C63 C 1.4671(3) 0.5760(2) 0.4337(3) 0.0411(9) Uani 1 1 d . . .
H63A H 1.4896 0.5977 0.4906 0.049 Uiso 1 1 calc R . .
H63B H 1.5218 0.5992 0.4159 0.049 Uiso 1 1 calc R . .
C64 C 1.4144(2) 0.4768(2) 0.4097(2) 0.0373(8) Uani 1 1 d . . .
C65 C 1.3489(3) 0.4316(2) 0.4435(2) 0.0386(8) Uani 1 1 d . . .
H65 H 1.3381 0.4633 0.4812 0.046 Uiso 1 1 calc R . .
C66 C 1.2990(2) 0.3402(2) 0.4227(2) 0.0373(8) Uani 1 1 d . . .
H66 H 1.2534 0.3097 0.4453 0.045 Uiso 1 1 calc R . .
C67 C 1.3158(2) 0.2931(2) 0.3684(2) 0.0324(7) Uani 1 1 d . . .
C68 C 1.3830(3) 0.3386(2) 0.3362(2) 0.0390(8) Uani 1 1 d . . .
H68 H 1.3958 0.3070 0.3001 0.047 Uiso 1 1 calc R . .
C69 C 1.4316(3) 0.4300(2) 0.3566(3) 0.0413(9) Uani 1 1 d . . .
H69 H 1.4771 0.4606 0.3338 0.050 Uiso 1 1 calc R . .
C70 C 1.2647(2) 0.1946(2) 0.3467(2) 0.0318(7) Uani 1 1 d . . .
C71 C 1.1604(2) 0.1466(2) 0.3242(2) 0.0302(7) Uani 1 1 d . . .
C72 C 1.1103(3) 0.1854(2) 0.2932(2) 0.0369(8) Uani 1 1 d . . .
H72 H 1.1428 0.2449 0.2913 0.044 Uiso 1 1 calc R . .
C73 C 1.0141(2) 0.1388(2) 0.2653(2) 0.0368(8) Uani 1 1 d . . .
H73 H 0.9809 0.1663 0.2441 0.044 Uiso 1 1 calc R . .
C74 C 0.9656(2) 0.0524(2) 0.2680(2) 0.0312(7) Uani 1 1 d . . .
C75 C 1.0151(2) 0.0130(2) 0.3001(2) 0.0333(7) Uani 1 1 d . . .
H75 H 0.9824 -0.0460 0.3031 0.040 Uiso 1 1 calc R . .
C76 C 1.1117(2) 0.0597(2) 0.3276(2) 0.0321(7) Uani 1 1 d . . .
H76 H 1.1450 0.0323 0.3488 0.038 Uiso 1 1 calc R . .
C77 C 0.8601(2) 0.0018(2) 0.2378(2) 0.0351(8) Uani 1 1 d . . .
H77A H 0.8366 -0.0608 0.2135 0.042 Uiso 1 1 calc R . .
H77B H 0.8351 0.0047 0.2803 0.042 Uiso 1 1 calc R . .
C78 C 0.5108(2) 0.2302(2) 0.3077(2) 0.0308(7) Uani 1 1 d . . .
H78A H 0.5371 0.1909 0.3035 0.037 Uiso 1 1 calc R . .
H78B H 0.4780 0.2166 0.3459 0.037 Uiso 1 1 calc R . .
C79 C 0.5904(2) 0.3249(2) 0.33713(19) 0.0284(7) Uani 1 1 d . . .
C80 C 0.5965(3) 0.3871(2) 0.2966(2) 0.0343(8) Uani 1 1 d . . .
H80 H 0.5518 0.3700 0.2471 0.041 Uiso 1 1 calc R . .
C81 C 0.6671(2) 0.4738(2) 0.3278(2) 0.0354(8) Uani 1 1 d . . .
H81 H 0.6692 0.5162 0.3003 0.043 Uiso 1 1 calc R . .
C82 C 0.7351(2) 0.4998(2) 0.3990(2) 0.0344(8) Uani 1 1 d . . .
C83 C 0.7304(2) 0.4369(2) 0.4387(2) 0.0366(8) Uani 1 1 d . . .
H83 H 0.7773 0.4532 0.4867 0.044 Uiso 1 1 calc R . .
C84 C 0.6574(2) 0.3503(2) 0.4085(2) 0.0350(8) Uani 1 1 d . . .
H84 H 0.6533 0.3082 0.4369 0.042 Uiso 1 1 calc R . .
C85 C 0.8043(3) 0.5961(2) 0.4344(3) 0.0425(9) Uani 1 1 d . . .
C86 C 0.8999(3) 0.6252(2) 0.4866(2) 0.0393(8) Uani 1 1 d . . .
C87 C 0.9426(3) 0.6995(3) 0.5494(3) 0.0530(11) Uani 1 1 d . . .
H87 H 0.9098 0.7287 0.5591 0.064 Uiso 1 1 calc R . .
C88 C 1.0327(3) 0.7301(3) 0.5973(3) 0.0537(11) Uani 1 1 d . . .
H88 H 1.0604 0.7794 0.6405 0.064 Uiso 1 1 calc R . .
C89 C 1.0825(3) 0.6913(3) 0.5840(2) 0.0424(9) Uani 1 1 d . . .
C90 C 1.0406(3) 0.6182(3) 0.5205(2) 0.0427(9) Uani 1 1 d . . .
H90 H 1.0751 0.5912 0.5097 0.051 Uiso 1 1 calc R . .
C91 C 0.9492(3) 0.5846(2) 0.4731(2) 0.0383(8) Uani 1 1 d . . .
H91 H 0.9206 0.5336 0.4314 0.046 Uiso 1 1 calc R . .
C92 C 1.1793(3) 0.7244(3) 0.6384(3) 0.0540(12) Uani 1 1 d . . .
H92A H 1.1747 0.7029 0.6850 0.065 Uiso 1 1 calc R . .
H92B H 1.2110 0.7002 0.6133 0.065 Uiso 1 1 calc R . .
C93 C 1.3591(2) 0.7110(2) 0.40618(19) 0.0276(7) Uani 1 1 d . . .
H93 H 1.3020 0.6693 0.3667 0.033 Uiso 1 1 calc R . .

loop_
_atom_site_aniso_label
_atom_site_aniso_U_11
_atom_site_aniso_U_22
_atom_site_aniso_U_33
_atom_site_aniso_U_23
_atom_site_aniso_U_13
_atom_site_aniso_U_12
Cl1U 0.048(4) 0.067(4) 0.057(4) 0.015(2) 0.013(3) 0.037(3)
Cl2U 0.071(3) 0.084(4) 0.042(3) 0.011(3) 0.014(3) 0.047(3)
C1S 0.049(3) 0.134(5) 0.053(3) 0.019(3) 0.016(2) 0.053(3)
Cl1 0.0540(6) 0.0589(7) 0.0548(6) 0.0124(5) 0.0139(5) 0.0299(5)
Cl2 0.0521(6) 0.0541(6) 0.0627(7) 0.0056(5) 0.0180(5) 0.0196(5)
C2S 0.051(3) 0.045(3) 0.118(5) 0.025(3) 0.041(3) 0.024(2)
Cl3 0.0679(17) 0.094(3) 0.0417(16) 0.0273(16) 0.0310(14) 0.0581(19)
Cl4 0.084(2) 0.109(3) 0.071(2) 0.0477(18) 0.0535(18) 0.055(2)
Cl3A 0.192(5) 0.095(2) 0.0619(17) 0.0284(16) 0.035(2) 0.074(3)
Cl4A 0.192(5) 0.095(2) 0.0619(17) 0.0284(16) 0.035(2) 0.074(3)
C3S 0.139(8) 0.123(7) 0.110(7) 0.038(6) 0.039(6) 0.068(6)
Cl5 0.154(2) 0.126(2) 0.1225(19) 0.0509(16) 0.038(2) 0.078(2)
Cl6 0.154(2) 0.126(2) 0.1225(19) 0.0509(16) 0.038(2) 0.078(2)
Cl5A 0.071(3) 0.125(4) 0.142(5) 0.040(3) 0.023(3) 0.050(3)
Cl6A 0.071(3) 0.125(4) 0.142(5) 0.040(3) 0.023(3) 0.050(3)
Cl7 0.0902(15) 0.1127(17) 0.1044(17) 0.0104(14) 0.0049(12) 0.0455(13)
Cl8 0.0995(14) 0.0818(12) 0.0689(11) 0.0019(9) 0.0055(10) 0.0432(11)
O1 0.0612(17) 0.0247(12) 0.0368(14) 0.0066(10) 0.0288(13) 0.0098(12)
O2 0.0541(17) 0.0309(13) 0.0352(14) 0.0099(11) 0.0164(12) 0.0114(12)
O3 0.0374(13) 0.0393(14) 0.0301(12) 0.0054(11) 0.0040(10) 0.0235(12)
O4 0.0331(13) 0.0239(12) 0.0496(15) 0.0000(11) 0.0046(11) 0.0149(10)
O5 0.0293(12) 0.0281(12) 0.0508(16) 0.0020(11) 0.0081(11) 0.0144(10)
O6 0.0298(13) 0.0630(17) 0.0414(15) 0.0251(13) 0.0164(11) 0.0268(13)
O7 0.0271(11) 0.0322(12) 0.0326(12) 0.0035(10) 0.0119(10) 0.0120(10)
O8 0.0418(16) 0.0292(14) 0.097(3) 0.0065(15) 0.0096(16) 0.0148(13)
O9 0.0370(15) 0.0644(19) 0.0279(13) 0.0137(13) 0.0097(11) 0.0009(14)
C1 0.0218(15) 0.0217(15) 0.0251(15) 0.0027(12) 0.0071(13) 0.0034(13)
C2 0.0229(15) 0.0237(15) 0.0238(15) 0.0012(13) 0.0074(13) 0.0021(13)
C3 0.0212(14) 0.0212(15) 0.0231(15) 0.0004(12) 0.0071(12) -0.0009(12)
C4 0.0213(15) 0.0275(17) 0.043(2) -0.0019(15) 0.0026(14) 0.0048(14)
C5 0.0271(17) 0.0205(15) 0.049(2) -0.0020(15) 0.0038(15) 0.0081(14)
C6 0.0211(15) 0.0194(14) 0.0267(16) -0.0017(12) 0.0045(12) 0.0013(12)
C7 0.0217(14) 0.0209(14) 0.0263(16) 0.0024(12) 0.0056(12) 0.0032(12)
C8 0.0253(15) 0.0201(14) 0.0283(16) 0.0026(12) 0.0073(13) 0.0034(13)
C9 0.0222(15) 0.0217(15) 0.0305(17) -0.0004(13) 0.0038(13) 0.0056(13)
C10 0.0215(15) 0.0199(14) 0.0284(16) 0.0028(12) 0.0041(13) 0.0065(13)
C11 0.0163(13) 0.0158(13) 0.0269(15) 0.0012(12) 0.0012(12) 0.0016(11)
C12 0.0155(13) 0.0222(14) 0.0240(15) 0.0026(12) 0.0029(11) 0.0033(12)
C13 0.0214(15) 0.0282(16) 0.0278(16) 0.0076(13) 0.0041(13) 0.0026(13)
C14 0.0218(15) 0.047(2) 0.0261(17) 0.0083(15) 0.0051(13) 0.0051(15)
C15 0.0250(16) 0.049(2) 0.0264(17) -0.0055(16) 0.0056(14) 0.0060(16)
C16 0.0245(16) 0.0307(17) 0.0357(19) -0.0062(15) 0.0074(14) 0.0055(14)
C17 0.0220(14) 0.0219(15) 0.0278(16) -0.0015(13) 0.0059(13) 0.0041(12)
C18 0.0186(14) 0.0196(14) 0.0282(16) 0.0059(12) 0.0057(12) 0.0050(12)
C19 0.0214(14) 0.0172(14) 0.0332(17) 0.0054(12) 0.0051(13) 0.0041(12)
C20 0.0209(15) 0.0218(15) 0.0358(18) 0.0069(13) 0.0040(13) 0.0028(12)
C21 0.0237(16) 0.0248(16) 0.046(2) 0.0101(15) 0.0068(15) 0.0093(13)
C22 0.0286(16) 0.0206(15) 0.0368(18) 0.0053(13) 0.0097(14) 0.0093(13)
C23 0.0217(14) 0.0160(13) 0.0212(14) -0.0014(11) 0.0045(12) 0.0038(11)
C24 0.0215(14) 0.0217(14) 0.0228(15) -0.0003(12) 0.0038(12) 0.0070(12)
C25 0.0279(16) 0.0234(15) 0.0277(16) 0.0014(13) 0.0097(13) 0.0060(13)
C26 0.0382(18) 0.0244(15) 0.0248(16) 0.0048(13) 0.0111(14) 0.0139(14)
C27 0.0298(16) 0.0279(16) 0.0238(15) -0.0016(13) 0.0025(13) 0.0148(14)
C28 0.0222(14) 0.0231(15) 0.0256(15) -0.0002(12) 0.0047(12) 0.0075(12)
C29 0.0168(13) 0.0182(14) 0.0240(15) -0.0007(12) 0.0041(12) -0.0003(11)
C30 0.0196(14) 0.0160(13) 0.0286(16) 0.0006(12) 0.0066(12) 0.0018(11)
C31 0.0261(16) 0.0269(16) 0.0284(17) -0.0009(13) 0.0073(13) 0.0066(13)
C32 0.0249(16) 0.0381(19) 0.0324(18) -0.0027(15) 0.0012(14) 0.0112(15)
C33 0.0235(15) 0.0315(17) 0.0367(19) 0.0012(14) 0.0084(14) 0.0103(14)
C34 0.0266(15) 0.0202(14) 0.0313(17) 0.0034(13) 0.0123(13) 0.0067(12)
C35 0.0223(14) 0.0188(14) 0.0261(16) 0.0013(12) 0.0053(12) 0.0039(12)
C36 0.0203(14) 0.0208(14) 0.0188(14) -0.0025(11) 0.0031(11) 0.0026(12)
C37 0.0170(14) 0.0237(15) 0.0258(16) -0.0001(12) 0.0020(12) 0.0025(12)
C38 0.0215(15) 0.0227(15) 0.0255(16) -0.0010(12) 0.0032(12) 0.0025(12)
C39 0.0280(16) 0.0269(16) 0.0239(16) 0.0000(13) 0.0031(13) 0.0101(13)
C40 0.0227(15) 0.0376(18) 0.0246(16) 0.0045(14) 0.0056(13) 0.0115(14)
C41 0.0207(14) 0.0291(16) 0.0238(15) 0.0026(13) 0.0049(12) 0.0038(13)
C42 0.0167(13) 0.0217(14) 0.0245(15) 0.0001(12) 0.0036(12) 0.0031(12)
C43 0.0178(14) 0.0209(14) 0.0262(16) -0.0008(12) 0.0034(12) 0.0013(12)
C44 0.0211(14) 0.0225(15) 0.0274(16) -0.0025(12) 0.0047(12) 0.0049(12)
C45 0.0220(15) 0.0270(16) 0.0250(16) 0.0009(13) 0.0080(13) 0.0050(13)
C46 0.0297(16) 0.0217(15) 0.0304(17) 0.0039(13) 0.0112(14) 0.0063(13)
C47 0.0297(16) 0.0215(15) 0.0266(16) 0.0009(12) 0.0091(13) 0.0058(13)
C48 0.045(2) 0.0292(17) 0.0313(18) 0.0073(14) 0.0192(16) 0.0105(16)
C49 0.0375(18) 0.0281(17) 0.0289(17) 0.0053(14) 0.0171(15) 0.0093(15)
C50 0.0398(19) 0.0343(18) 0.0320(18) 0.0094(15) 0.0110(15) 0.0159(16)
C51 0.0342(18) 0.0332(18) 0.0305(18) 0.0071(14) 0.0084(15) 0.0111(15)
C52 0.0312(17) 0.0306(17) 0.0276(16) 0.0067(13) 0.0140(14) 0.0111(14)
C53 0.0335(18) 0.0360(19) 0.0366(19) 0.0114(15) 0.0112(15) 0.0146(16)
C54 0.0275(17) 0.0350(18) 0.0369(19) 0.0079(15) 0.0107(15) 0.0077(15)
C55 0.0299(17) 0.0316(17) 0.0316(18) 0.0078(14) 0.0115(14) 0.0119(14)
C56 0.0274(16) 0.0339(18) 0.0315(18) 0.0064(14) 0.0076(14) 0.0135(14)
C57 0.0352(18) 0.0304(17) 0.0380(19) 0.0096(15) 0.0136(16) 0.0127(15)
C58 0.0405(19) 0.0394(19) 0.0306(18) 0.0125(15) 0.0134(15) 0.0194(16)
C59 0.0274(16) 0.0348(18) 0.0359(18) 0.0089(15) 0.0076(14) 0.0175(15)
C60 0.0307(17) 0.0310(17) 0.041(2) 0.0081(15) 0.0092(15) 0.0109(15)
C61 0.0331(18) 0.0331(18) 0.0356(19) 0.0102(15) 0.0120(15) 0.0124(15)
C62 0.045(2) 0.0347(18) 0.0328(18) 0.0092(15) 0.0066(16) 0.0225(17)
C63 0.0292(17) 0.0267(17) 0.061(3) 0.0058(17) 0.0084(17) 0.0137(15)
C64 0.0273(17) 0.0262(17) 0.053(2) 0.0053(16) 0.0069(16) 0.0138(14)
C65 0.0320(18) 0.0306(18) 0.048(2) 0.0008(16) 0.0100(16) 0.0159(15)
C66 0.0282(17) 0.0318(18) 0.046(2) 0.0051(16) 0.0119(16) 0.0121(15)
C67 0.0238(15) 0.0258(16) 0.042(2) 0.0039(14) 0.0064(14) 0.0116(13)
C68 0.0382(19) 0.0315(18) 0.050(2) 0.0073(16) 0.0181(17) 0.0191(16)
C69 0.0378(19) 0.0296(18) 0.061(3) 0.0141(17) 0.0241(19) 0.0160(16)
C70 0.0292(17) 0.0292(17) 0.0335(18) 0.0044(14) 0.0084(14) 0.0140(14)
C71 0.0272(16) 0.0274(16) 0.0324(17) 0.0039(14) 0.0081(14) 0.0126(14)
C72 0.0334(18) 0.0243(16) 0.047(2) 0.0068(15) 0.0084(16) 0.0130(14)
C73 0.0313(17) 0.0307(17) 0.045(2) 0.0058(15) 0.0051(16) 0.0176(15)
C74 0.0266(16) 0.0328(17) 0.0307(17) 0.0046(14) 0.0083(14) 0.0137(14)
C75 0.0300(17) 0.0281(16) 0.0406(19) 0.0082(15) 0.0115(15) 0.0141(14)
C76 0.0325(17) 0.0289(16) 0.0356(18) 0.0054(14) 0.0099(14) 0.0175(14)
C77 0.0263(16) 0.0387(19) 0.0371(19) 0.0083(15) 0.0083(14) 0.0155(15)
C78 0.0304(16) 0.0282(16) 0.0311(17) 0.0066(14) 0.0138(14) 0.0113(14)
C79 0.0267(16) 0.0255(15) 0.0326(17) 0.0049(13) 0.0141(14) 0.0115(13)
C80 0.0342(18) 0.0329(18) 0.0312(18) 0.0081(14) 0.0097(15) 0.0140(15)
C81 0.0345(18) 0.0288(17) 0.044(2) 0.0146(15) 0.0166(16) 0.0137(15)
C82 0.0291(17) 0.0285(17) 0.044(2) 0.0060(15) 0.0143(15) 0.0131(14)
C83 0.0296(17) 0.0333(18) 0.0373(19) 0.0062(15) 0.0083(15) 0.0105(15)
C84 0.0309(17) 0.0312(17) 0.041(2) 0.0136(15) 0.0150(15) 0.0119(15)
C85 0.0340(19) 0.0292(18) 0.059(3) 0.0069(17) 0.0154(18) 0.0130(16)
C86 0.0294(17) 0.0280(17) 0.051(2) 0.0084(16) 0.0161(17) 0.0063(15)
C87 0.033(2) 0.037(2) 0.070(3) -0.005(2) 0.017(2) 0.0078(17)
C88 0.037(2) 0.042(2) 0.055(3) -0.0060(19) 0.0168(19) 0.0023(18)
C89 0.0327(18) 0.043(2) 0.038(2) 0.0180(17) 0.0150(16) 0.0053(16)
C90 0.0367(19) 0.038(2) 0.055(2) 0.0213(18) 0.0185(18) 0.0163(17)
C91 0.0343(18) 0.0291(17) 0.045(2) 0.0125(16) 0.0139(16) 0.0095(15)
C92 0.041(2) 0.066(3) 0.043(2) 0.033(2) 0.0147(18) 0.012(2)
C93 0.0219(14) 0.0203(14) 0.0300(16) 0.0020(13) 0.0036(13) 0.0059(12)

loop_
_atom_type_symbol
_atom_type_description
_atom_type_scat_dispersion_real
_atom_type_scat_dispersion_imag
_atom_type_scat_source
C C 0.0033 0.0016 'International Tables Vol C Tables 4.2.6.8 and 6.1.1.4'
H H 0.0000 0.0000 'International Tables Vol C Tables 4.2.6.8 and 6.1.1.4'
O O 0.0106 0.0060 'International Tables Vol C Tables 4.2.6.8 and 6.1.1.4'
Cl Cl 0.1484 0.1585 'International Tables Vol C Tables 4.2.6.8 and 6.1.1.4'

loop_
_geom_angle_atom_site_label_1
_geom_angle_atom_site_label_2
_geom_angle_atom_site_label_3
_geom_angle
C1U O1U C3U 112.0(6)
O1U C1U C2U 107.2(8)
O1U C1U H1U1 110.3
C2U C1U H1U1 110.3
O1U C1U H1U2 110.3
C2U C1U H1U2 110.3
H1U1 C1U H1U2 108.5
C1U C2U H2U1 109.5
C1U C2U H2U2 109.5
H2U1 C2U H2U2 109.5
C1U C2U H2U3 109.5
H2U1 C2U H2U3 109.5
H2U2 C2U H2U3 109.5
O1U C3U C4U 109.4(7)
O1U C3U H3U1 109.8
C4U C3U H3U1 109.8
O1U C3U H3U2 109.8
C4U C3U H3U2 109.8
H3U1 C3U H3U2 108.2
C3U C4U H4U1 109.5
C3U C4U H4U2 109.5
H4U1 C4U H4U2 109.5
C3U C4U H4U3 109.5
H4U1 C4U H4U3 109.5
H4U2 C4U H4U3 109.5
C1T O1T C3T 108.6(10)
O1T C1T C2T 102.6(10)
O1T C1T H1T1 111.3
C2T C1T H1T1 111.3
O1T C1T H1T2 111.3
C2T C1T H1T2 111.3
H1T1 C1T H1T2 109.2
C1T C2T H2T1 109.5
C1T C2T H2T2 109.5
H2T1 C2T H2T2 109.5
C1T C2T H2T3 109.5
H2T1 C2T H2T3 109.5
H2T2 C2T H2T3 109.5
O1T C3T C4T 102.7(12)
O1T C3T H3T1 111.2
C4T C3T H3T1 111.2
O1T C3T H3T2 111.2
C4T C3T H3T2 111.2
H3T1 C3T H3T2 109.1
C3T C4T H4T1 109.5
C3T C4T H4T2 109.5
H4T1 C4T H4T2 109.5
C3T C4T H4T3 109.5
H4T1 C4T H4T3 109.5
H4T2 C4T H4T3 109.5
Cl1U C5U Cl2U 114.8(9)
Cl1U C5U H5U1 108.6
Cl2U C5U H5U1 108.6
Cl1U C5U H5U2 108.6
Cl2U C5U H5U2 108.6
H5U1 C5U H5U2 107.6
Cl1T C5T Cl2T 114.3(12)
Cl1T C5T H5T1 108.7
Cl2T C5T H5T1 108.7
Cl1T C5T H5T2 108.7
Cl2T C5T H5T2 108.7
H5T1 C5T H5T2 107.6
C1TA O1TA C3TA 113.7(12)
O1TA C1TA C2TA 112.1(12)
O1TA C1TA H1T3 109.2
C2TA C1TA H1T3 109.2
O1TA C1TA H1T4 109.2
C2TA C1TA H1T4 109.2
H1T3 C1TA H1T4 107.9
C1TA C2TA H2T4 109.5
C1TA C2TA H2T5 109.5
H2T4 C2TA H2T5 109.5
C1TA C2TA H2T6 109.5
H2T4 C2TA H2T6 109.5
H2T5 C2TA H2T6 109.5
O1TA C3TA C4TA 101.1(12)
O1TA C3TA H3T3 111.6
C4TA C3TA H3T3 111.6
O1TA C3TA H3T4 111.6
C4TA C3TA H3T4 111.6
H3T3 C3TA H3T4 109.4
C3TA C4TA H4T4 109.5
C3TA C4TA H4T5 109.5
H4T4 C4TA H4T5 109.5
C3TA C4TA H4T6 109.5
H4T4 C4TA H4T6 109.5
H4T5 C4TA H4T6 109.5
Cl1 C1S Cl2 112.7(3)
Cl1 C1S H1S1 109.1
Cl2 C1S H1S1 109.1
Cl1 C1S H1S2 109.1
Cl2 C1S H1S2 109.1
H1S1 C1S H1S2 107.8
Cl4 C2S Cl3A 131.9(4)
Cl4 C2S Cl3 117.4(3)
Cl3A C2S Cl4A 108.2(4)
Cl3 C2S Cl4A 93.7(3)
Cl4 C2S H2S1 108.0
Cl3A C2S H2S1 93.3
Cl3 C2S H2S1 108.0
Cl4A C2S H2S1 117.0
Cl4 C2S H2S2 108.0
Cl3A C2S H2S2 105.8
Cl3 C2S H2S2 108.0
Cl4A C2S H2S2 121.1
H2S1 C2S H2S2 107.2
Cl4 C2S H2S3 98.3
Cl3A C2S H2S3 110.1
Cl3 C2S H2S3 108.9
Cl4A C2S H2S3 110.1
H2S1 C2S H2S3 116.6
Cl4 C2S H2S4 95.9
Cl3A C2S H2S4 110.1
Cl3 C2S H2S4 124.6
Cl4A C2S H2S4 110.1
H2S2 C2S H2S4 101.2
H2S3 C2S H2S4 108.4
Cl6A C3S Cl5 95.4(5)
Cl5 C3S Cl6 109.9(5)
Cl6A C3S Cl5A 120.3(6)
Cl6 C3S Cl5A 140.0(6)
Cl6A C3S H3S1 136.4
Cl5 C3S H3S1 109.7
Cl6 C3S H3S1 109.7
Cl5A C3S H3S1 97.3
Cl6A C3S H3S2 95.3
Cl5 C3S H3S2 109.7
Cl6 C3S H3S2 109.7
Cl5A C3S H3S2 88.0
H3S1 C3S H3S2 108.2
Cl7A C4S Cl8A 144.7(13)
Cl7A C4S Cl7 63.1(9)
Cl8A C4S Cl7 146.0(14)
Cl7A C4S Cl8 75.8(10)
Cl8A C4S Cl8 72.5(8)
Cl7 C4S Cl8 113.8(2)
Cl7A C4S H4S1 171.9
Cl7 C4S H4S1 108.8
Cl8 C4S H4S1 108.8
Cl7A C4S H4S2 76.3
Cl8A C4S H4S2 99.5
Cl7 C4S H4S2 108.8
Cl8 C4S H4S2 108.8
H4S1 C4S H4S2 107.7
Cl7A C4S H4S3 100.7
Cl8A C4S H4S3 100.7
Cl7 C4S H4S3 45.7
Cl8 C4S H4S3 102.0
H4S1 C4S H4S3 72.1
H4S2 C4S H4S3 147.1
Cl7A C4S H4S4 100.7
Cl8A C4S H4S4 100.7
Cl7 C4S H4S4 86.4
Cl8 C4S H4S4 153.6
H4S1 C4S H4S4 78.1
H4S2 C4S H4S4 46.1
H4S3 C4S H4S4 104.4
C46 O1 C48 118.4(3)
C27 O3 C62 119.4(3)
C22 O4 C63 116.2(3)
C40 O6 C77 118.6(3)
C34 O7 C78 118.3(3)
C14 O9 C92 117.8(3)
C2 C1 C29 174.2(3)
C1 C2 C3 175.2(4)
C8 C3 C4 119.7(3)
C8 C3 C2 119.0(3)
C4 C3 C2 121.2(3)
C5 C4 C3 120.1(3)
C5 C4 H4 120.0
C3 C4 H4 120.0
C4 C5 C6 120.7(3)
C4 C5 H5 119.7
C6 C5 H5 119.7
C5 C6 C7 119.1(3)
C5 C6 C9 122.3(3)
C7 C6 C9 118.7(3)
C8 C7 C6 120.2(3)
C8 C7 H7 119.9
C6 C7 H7 119.9
C7 C8 C3 120.2(3)
C7 C8 H8 119.9
C3 C8 H8 119.9
C10 C9 C6 176.6(4)
C9 C10 C11 179.2(4)
C10 C11 C12 108.2(3)
C10 C11 C23 108.5(2)
C12 C11 C23 109.7(2)
C10 C11 C18 109.6(3)
C12 C11 C18 107.7(2)
C23 C11 C18 112.9(3)
C17 C12 C13 119.8(3)
C17 C12 C11 122.0(3)
C13 C12 C11 118.0(3)
C14 C13 C12 119.9(3)
C14 C13 H13 120.1
C12 C13 H13 120.1
O9 C14 C13 124.4(4)
O9 C14 C15 115.5(3)
C13 C14 C15 120.1(3)
C16 C15 C14 119.8(3)
C16 C15 H15 120.1
C14 C15 H15 120.1
C15 C16 C17 121.1(3)
C15 C16 H16 119.5
C17 C16 H16 119.5
C12 C17 C16 119.4(3)
C93 C18 C19 119.2(3)
C93 C18 C11 121.4(3)
C19 C18 C11 119.3(3)
C20 C19 C18 120.0(3)
C20 C19 H19 120.0
C18 C19 H19 120.0
C19 C20 C21 121.5(3)
C19 C20 H20 119.3
C21 C20 H20 119.3
C20 C21 C22 118.5(3)
C20 C21 H21 120.7
C22 C21 H21 120.7
O4 C22 C21 124.3(3)
O4 C22 C93 115.0(3)
C21 C22 C93 120.6(3)
C28 C23 C24 119.1(3)
C28 C23 C11 117.4(3)
C24 C23 C11 123.3(3)
C25 C24 C23 119.3(3)
C25 C24 H24 120.4
C23 C24 H24 120.4
C26 C25 C24 122.0(3)
C26 C25 H25 119.0
C24 C25 H25 119.0
C25 C26 C27 118.7(3)
C25 C26 H26 120.7
C27 C26 H26 120.7
O3 C27 C28 114.8(3)
O3 C27 C26 125.5(3)
C28 C27 C26 119.7(3)
C27 C28 C23 121.2(3)
C27 C28 H28 119.4
C23 C28 H28 119.4
C1 C29 C30 108.5(3)
C1 C29 C42 107.3(2)
C30 C29 C42 112.2(3)
C1 C29 C36 109.2(3)
C30 C29 C36 110.4(2)
C42 C29 C36 109.2(3)
C31 C30 C35 119.4(3)
C31 C30 C29 122.7(3)
C35 C30 C29 117.8(3)
C30 C31 C32 119.7(3)
C30 C31 H31 120.1
C32 C31 H31 120.1
C33 C32 C31 121.3(3)
C33 C32 H32 119.3
C31 C32 H32 119.3
C32 C33 C34 118.6(3)
C32 C33 H33 120.7
C34 C33 H33 120.7
O7 C34 C35 124.2(3)
O7 C34 C33 115.1(3)
C35 C34 C33 120.7(3)
C34 C35 C30 120.2(3)
C34 C35 H35 119.9
C30 C35 H35 119.9
C41 C36 C37 118.9(3)
C41 C36 C29 118.7(3)
C37 C36 C29 122.2(3)
C38 C37 C36 120.6(3)
C38 C37 H37 119.7
C36 C37 H37 119.7
C37 C38 C39 120.7(3)
C37 C38 H38 119.7
C39 C38 H38 119.7
C38 C39 C40 118.4(3)
C38 C39 H39 120.8
C40 C39 H39 120.8
O6 C40 C41 115.4(3)
O6 C40 C39 123.3(3)
C41 C40 C39 121.3(3)
C40 C41 C36 120.2(3)
C40 C41 H41 119.9
C36 C41 H41 119.9
C47 C42 C43 118.3(3)
C47 C42 C29 120.7(3)
C43 C42 C29 120.9(3)
C44 C43 C42 120.2(3)
C44 C43 H43 119.9
C42 C43 H43 119.9
C43 C44 C45 122.0(3)
C43 C44 H44 119.0
C45 C44 H44 119.0
C44 C45 C46 118.3(3)
C44 C45 H45 120.9
C46 C45 H45 120.9
O1 C46 C45 125.0(3)
O1 C46 C47 114.7(3)
C45 C46 C47 120.3(3)
C42 C47 C46 120.9(3)
C42 C47 H47 119.6
C46 C47 H47 119.6
O1 C48 C49 105.3(3)
O1 C48 H48A 110.7
C49 C48 H48A 110.7
O1 C48 H48B 110.7
C49 C48 H48B 110.7
H48A C48 H48B 108.8
C54 C49 C50 119.0(3)
C54 C49 C48 121.2(3)
C50 C49 C48 119.7(3)
C49 C50 C51 120.9(4)
C49 C50 H50 119.6
C51 C50 H50 119.6
C52 C51 C50 119.9(3)
C52 C51 H51 120.0
C50 C51 H51 120.0
C51 C52 C53 119.5(3)
C51 C52 C55 122.1(3)
C53 C52 C55 118.3(3)
C54 C53 C52 120.3(3)
C54 C53 H53 119.8
C52 C53 H53 119.8
C49 C54 C53 120.3(3)
C49 C54 H54 119.9
C53 C54 H54 119.9
O2 C55 C56 120.5(3)
O2 C55 C52 118.5(3)
C56 C55 C52 121.0(3)
C57 C56 C61 118.8(3)
C57 C56 C55 122.6(3)
C61 C56 C55 118.5(3)
C56 C57 C58 120.1(3)
C56 C57 H57 119.9
C58 C57 H57 119.9
C59 C58 C57 120.2(3)
C59 C58 H58 119.9
C57 C58 H58 119.9
C58 C59 C60 119.7(3)
C58 C59 C62 121.3(3)
C60 C59 C62 118.9(3)
C59 C60 C61 120.6(3)
C59 C60 H60 119.7
C61 C60 H60 119.7
C60 C61 C56 120.6(3)
C60 C61 H61 119.7
C56 C61 H61 119.7
O3 C62 C59 112.1(3)
O3 C62 H62A 109.2
C59 C62 H62A 109.2
O3 C62 H62B 109.2
C59 C62 H62B 109.2
H62A C62 H62B 107.9
O4 C63 C64 107.5(3)
O4 C63 H63A 110.2
C64 C63 H63A 110.2
O4 C63 H63B 110.2
C64 C63 H63B 110.2
H63A C63 H63B 108.5
C69 C64 C65 119.4(3)
C69 C64 C63 121.7(4)
C65 C64 C63 118.9(4)
C66 C65 C64 120.4(4)
C66 C65 H65 119.8
C64 C65 H65 119.8
C65 C66 C67 120.1(3)
C65 C66 H66 120.0
C67 C66 H66 120.0
C68 C67 C66 119.3(3)
C68 C67 C70 119.8(3)
C66 C67 C70 120.9(3)
C67 C68 C69 120.3(4)
C67 C68 H68 119.8
C69 C68 H68 119.8
C64 C69 C68 120.5(4)
C64 C69 H69 119.8
C68 C69 H69 119.8
O5 C70 C71 121.0(3)
O5 C70 C67 120.8(3)
C71 C70 C67 118.2(3)
C72 C71 C76 118.9(3)
C72 C71 C70 120.3(3)
C76 C71 C70 120.5(3)
C73 C72 C71 120.8(3)
C73 C72 H72 119.6
C71 C72 H72 119.6
C72 C73 C74 120.4(3)
C72 C73 H73 119.8
C74 C73 H73 119.8
C73 C74 C75 119.3(3)
C73 C74 C77 120.2(3)
C75 C74 C77 120.5(3)
C76 C75 C74 120.2(3)
C76 C75 H75 119.9
C74 C75 H75 119.9
C75 C76 C71 120.3(3)
C75 C76 H76 119.8
C71 C76 H76 119.8
O6 C77 C74 106.8(3)
O6 C77 H77A 110.4
C74 C77 H77A 110.4
O6 C77 H77B 110.4
C74 C77 H77B 110.4
H77A C77 H77B 108.6
O7 C78 C79 113.9(3)
O7 C78 H78A 108.8
C79 C78 H78A 108.8
O7 C78 H78B 108.8
C79 C78 H78B 108.8
H78A C78 H78B 107.7
C80 C79 C84 119.3(3)
C80 C79 C78 122.4(3)
C84 C79 C78 118.3(3)
C81 C80 C79 120.3(3)
C81 C80 H80 119.8
C79 C80 H80 119.8
C80 C81 C82 120.9(3)
C80 C81 H81 119.6
C82 C81 H81 119.6
C83 C82 C81 118.7(3)
C83 C82 C85 122.0(3)
C81 C82 C85 118.9(3)
C82 C83 C84 120.3(3)
C82 C83 H83 119.8
C84 C83 H83 119.8
C79 C84 C83 120.4(3)
C79 C84 H84 119.8
C83 C84 H84 119.8
O8 C85 C86 120.2(3)
O8 C85 C82 119.7(4)
C86 C85 C82 120.1(3)
C91 C86 C87 119.2(4)
C91 C86 C85 122.3(4)
C87 C86 C85 118.4(4)
C88 C87 C86 119.7(4)
C88 C87 H87 120.2
C86 C87 H87 120.2
C89 C88 C87 121.7(4)
C89 C88 H88 119.2
C87 C88 H88 119.2
C88 C89 C90 118.7(4)
C88 C89 C92 120.4(4)
C90 C89 C92 120.9(4)
C91 C90 C89 120.7(4)
C91 C90 H90 119.7
C89 C90 H90 119.7
C86 C91 C90 120.1(4)
C86 C91 H91 120.0
C90 C91 H91 120.0
O9 C92 C89 112.1(4)
O9 C92 H92A 109.2
C89 C92 H92A 109.2
O9 C92 H92B 109.2
C89 C92 H92B 109.2
H92A C92 H92B 107.9
C18 C93 C22 120.1(3)
C18 C93 H93 119.9
C22 C93 H93 119.9

loop_
_geom_bond_atom_site_label_1
_geom_bond_atom_site_label_2
_geom_bond_distance
O1U C1U 1.429(11)
O1U C3U 1.433(10)
C1U C2U 1.456(14)
C1U H1U1 0.9900
C1U H1U2 0.9900
C2U H2U1 0.9800
C2U H2U2 0.9800
C2U H2U3 0.9800
C3U C4U 1.442(12)
C3U H3U1 0.9900
C3U H3U2 0.9900
C4U H4U1 0.9800
C4U H4U2 0.9800
C4U H4U3 0.9800
O1T C1T 1.405(12)
O1T C3T 1.426(12)
C1T C2T 1.579(14)
C1T H1T1 0.9900
C1T H1T2 0.9900
C2T H2T1 0.9800
C2T H2T2 0.9800
C2T H2T3 0.9800
C3T C4T 1.508(16)
C3T H3T1 0.9900
C3T H3T2 0.9900
C4T H4T1 0.9800
C4T H4T2 0.9800
C4T H4T3 0.9800
C5U Cl1U 1.723(15)
C5U Cl2U 1.772(13)
C5U H5U1 0.9900
C5U H5U2 0.9900
C5T Cl1T 1.68(2)
C5T Cl2T 1.729(19)
C5T H5T1 0.9900
C5T H5T2 0.9900
O1TA C1TA 1.307(13)
O1TA C3TA 1.449(15)
C1TA C2TA 1.523(16)
C1TA H1T3 0.9900
C1TA H1T4 0.9900
C2TA H2T4 0.9800
C2TA H2T5 0.9800
C2TA H2T6 0.9800
C3TA C4TA 1.500(17)
C3TA H3T3 0.9900
C3TA H3T4 0.9900
C4TA H4T4 0.9800
C4TA H4T5 0.9800
C4TA H4T6 0.9800
C1S Cl1 1.737(5)
C1S Cl2 1.772(6)
C1S H1S1 0.9900
C1S H1S2 0.9900
C2S Cl4 1.572(7)
C2S Cl3A 1.645(8)
C2S Cl3 1.763(6)
C2S Cl4A 1.910(7)
C2S H2S1 0.9900
C2S H2S2 0.9900
C2S H2S3 0.9900
C2S H2S4 0.9900
C3S Cl6A 1.661(11)
C3S Cl5 1.732(9)
C3S Cl6 1.747(9)
C3S Cl5A 1.791(10)
C3S H3S1 0.9900
C3S H3S2 0.9900
C4S Cl7A 1.27(2)
C4S Cl8A 1.47(2)
C4S Cl7 1.7503(11)
C4S Cl8 1.7503(11)
C4S H4S1 0.9900
C4S H4S2 0.9900
C4S H4S3 0.9900
C4S H4S4 0.9900
O1 C46 1.369(4)
O1 C48 1.435(4)
O2 C55 1.213(4)
O3 C27 1.365(4)
O3 C62 1.422(4)
O4 C22 1.375(4)
O4 C63 1.437(5)
O5 C70 1.217(4)
O6 C40 1.375(4)
O6 C77 1.429(5)
O7 C34 1.377(4)
O7 C78 1.431(4)
O8 C85 1.203(5)
O9 C14 1.367(4)
O9 C92 1.446(6)
C1 C2 1.194(4)
C1 C29 1.486(4)
C2 C3 1.442(4)
C3 C8 1.391(5)
C3 C4 1.392(5)
C4 C5 1.384(5)
C4 H4 0.9500
C5 C6 1.390(5)
C5 H5 0.9500
C6 C7 1.401(5)
C6 C9 1.436(4)
C7 C8 1.386(4)
C7 H7 0.9500
C8 H8 0.9500
C9 C10 1.196(4)
C10 C11 1.480(4)
C11 C12 1.537(4)
C11 C23 1.539(4)
C11 C18 1.546(4)
C12 C17 1.387(4)
C12 C13 1.399(4)
C13 C14 1.392(5)
C13 H13 0.9500
C14 C15 1.396(6)
C15 C16 1.362(6)
C15 H15 0.9500
C16 C17 1.404(5)
C16 H16 0.9500
C18 C93 1.378(4)
C18 C19 1.399(4)
C19 C20 1.376(5)
C19 H19 0.9500
C20 C21 1.381(5)
C20 H20 0.9500
C21 C22 1.390(5)
C21 H21 0.9500
C22 C93 1.398(5)
C23 C28 1.393(5)
C23 C24 1.397(4)
C24 C25 1.389(5)
C24 H24 0.9500
C25 C26 1.379(5)
C25 H25 0.9500
C26 C27 1.405(5)
C26 H26 0.9500
C27 C28 1.383(5)
C28 H28 0.9500
C29 C30 1.538(4)
C29 C42 1.542(4)
C29 C36 1.550(5)
C30 C31 1.388(5)
C30 C35 1.396(4)
C31 C32 1.392(5)
C31 H31 0.9500
C32 C33 1.382(5)
C32 H32 0.9500
C33 C34 1.394(5)
C33 H33 0.9500
C34 C35 1.384(5)
C35 H35 0.9500
C36 C41 1.385(5)
C36 C37 1.397(4)
C37 C38 1.384(5)
C37 H37 0.9500
C38 C39 1.387(5)
C38 H38 0.9500
C39 C40 1.393(5)
C39 H39 0.9500
C40 C41 1.383(5)
C41 H41 0.9500
C42 C47 1.388(4)
C42 C43 1.400(4)
C43 C44 1.374(5)
C43 H43 0.9500
C44 C45 1.384(5)
C44 H44 0.9500
C45 C46 1.391(5)
C45 H45 0.9500
C46 C47 1.399(5)
C47 H47 0.9500
C48 C49 1.505(5)
C48 H48A 0.9900
C48 H48B 0.9900
C49 C54 1.384(6)
C49 C50 1.392(5)
C50 C51 1.392(5)
C50 H50 0.9500
C51 C52 1.382(5)
C51 H51 0.9500
C52 C53 1.395(5)
C52 C55 1.508(5)
C53 C54 1.392(5)
C53 H53 0.9500
C54 H54 0.9500
C55 C56 1.492(5)
C56 C57 1.389(5)
C56 C61 1.396(5)
C57 C58 1.405(5)
C57 H57 0.9500
C58 C59 1.379(5)
C58 H58 0.9500
C59 C60 1.380(5)
C59 C62 1.521(5)
C60 C61 1.383(5)
C60 H60 0.9500
C61 H61 0.9500
C62 H62A 0.9900
C62 H62B 0.9900
C63 C64 1.507(5)
C63 H63A 0.9900
C63 H63B 0.9900
C64 C69 1.382(6)
C64 C65 1.388(6)
C65 C66 1.387(5)
C65 H65 0.9500
C66 C67 1.395(5)
C66 H66 0.9500
C67 C68 1.385(5)
C67 C70 1.498(5)
C68 C69 1.389(5)
C68 H68 0.9500
C69 H69 0.9500
C70 C71 1.497(5)
C71 C72 1.389(5)
C71 C76 1.394(5)
C72 C73 1.378(5)
C72 H72 0.9500
C73 C74 1.382(5)
C73 H73 0.9500
C74 C75 1.396(5)
C74 C77 1.510(5)
C75 C76 1.382(5)
C75 H75 0.9500
C76 H76 0.9500
C77 H77A 0.9900
C77 H77B 0.9900
C78 C79 1.518(4)
C78 H78A 0.9900
C78 H78B 0.9900
C79 C80 1.385(5)
C79 C84 1.386(5)
C80 C81 1.381(5)
C80 H80 0.9500
C81 C82 1.391(5)
C81 H81 0.9500
C82 C83 1.389(5)
C82 C85 1.502(5)
C83 C84 1.391(5)
C83 H83 0.9500
C84 H84 0.9500
C85 C86 1.490(6)
C86 C91 1.377(6)
C86 C87 1.404(6)
C87 C88 1.384(6)
C87 H87 0.9500
C88 C89 1.360(7)
C88 H88 0.9500
C89 C90 1.400(6)
C89 C92 1.504(6)
C90 C91 1.389(5)
C90 H90 0.9500
C91 H91 0.9500
C92 H92A 0.9900
C92 H92B 0.9900
C93 H93 0.9500

loop_
_geom_torsion_atom_site_label_1
_geom_torsion_atom_site_label_2
_geom_torsion_atom_site_label_3
_geom_torsion_atom_site_label_4
_geom_torsion
C3U O1U C1U C2U -178.4(8)
C1U O1U C3U C4U -173.3(8)
C3T O1T C1T C2T -175.5(12)
C1T O1T C3T C4T -168.8(14)
C3TA O1TA C1TA C2TA -75.9(18)
C1TA O1TA C3TA C4TA 170.1(17)
C8 C3 C4 C5 1.3(5)
C2 C3 C4 C5 -175.8(3)
C3 C4 C5 C6 -0.5(6)
C4 C5 C6 C7 -1.0(6)
C4 C5 C6 C9 176.9(4)
C5 C6 C7 C8 1.6(5)
C9 C6 C7 C8 -176.3(3)
C6 C7 C8 C3 -0.8(5)
C4 C3 C8 C7 -0.7(5)
C2 C3 C8 C7 176.5(3)
C10 C11 C12 C17 -138.0(3)
C23 C11 C12 C17 -19.8(4)
C18 C11 C12 C17 103.5(3)
C10 C11 C12 C13 47.0(4)
C23 C11 C12 C13 165.3(3)
C18 C11 C12 C13 -71.5(3)
C17 C12 C13 C14 -0.8(5)
C11 C12 C13 C14 174.3(3)
C92 O9 C14 C13 -11.2(6)
C92 O9 C14 C15 169.7(4)
C12 C13 C14 O9 -178.6(3)
C12 C13 C14 C15 0.4(5)
O9 C14 C15 C16 179.5(3)
C13 C14 C15 C16 0.3(6)
C14 C15 C16 C17 -0.8(6)
C13 C12 C17 C16 0.4(5)
C11 C12 C17 C16 -174.5(3)
C15 C16 C17 C12 0.4(5)
C10 C11 C18 C93 19.4(4)
C12 C11 C18 C93 137.0(3)
C23 C11 C18 C93 -101.7(3)
C10 C11 C18 C19 -158.2(3)
C12 C11 C18 C19 -40.6(4)
C23 C11 C18 C19 80.7(4)
C93 C18 C19 C20 0.7(5)
C11 C18 C19 C20 178.3(3)
C18 C19 C20 C21 -0.9(5)
C19 C20 C21 C22 -0.3(5)
C63 O4 C22 C21 8.3(5)
C63 O4 C22 C93 -170.2(3)
C20 C21 C22 O4 -176.7(3)
C20 C21 C22 C93 1.7(5)
C10 C11 C23 C28 43.9(4)
C12 C11 C23 C28 -74.2(3)
C18 C11 C23 C28 165.6(3)
C10 C11 C23 C24 -141.5(3)
C12 C11 C23 C24 100.5(3)
C18 C11 C23 C24 -19.7(4)
C28 C23 C24 C25 3.1(4)
C11 C23 C24 C25 -171.5(3)
C23 C24 C25 C26 -1.3(5)
C24 C25 C26 C27 -1.3(5)
C62 O3 C27 C28 -157.3(3)
C62 O3 C27 C26 25.5(5)
C25 C26 C27 O3 179.1(3)
C25 C26 C27 C28 2.0(5)
O3 C27 C28 C23 -177.6(3)
C26 C27 C28 C23 -0.2(5)
C24 C23 C28 C27 -2.4(5)
C11 C23 C28 C27 172.5(3)
C1 C29 C30 C31 134.5(3)
C42 C29 C30 C31 16.1(4)
C36 C29 C30 C31 -106.0(3)
C1 C29 C30 C35 -49.2(4)
C42 C29 C30 C35 -167.6(3)
C36 C29 C30 C35 70.4(3)
C35 C30 C31 C32 -0.8(5)
C29 C30 C31 C32 175.4(3)
C30 C31 C32 C33 -0.1(5)
C31 C32 C33 C34 0.1(5)
C78 O7 C34 C35 -7.7(4)
C78 O7 C34 C33 172.4(3)
C32 C33 C34 O7 -179.3(3)
C32 C33 C34 C35 0.8(5)
O7 C34 C35 C30 178.3(3)
C33 C34 C35 C30 -1.7(5)
C31 C30 C35 C34 1.7(5)
C29 C30 C35 C34 -174.7(3)
C1 C29 C36 C41 -53.6(4)
C30 C29 C36 C41 -172.8(3)
C42 C29 C36 C41 63.4(3)
C1 C29 C36 C37 131.2(3)
C30 C29 C36 C37 12.1(4)
C42 C29 C36 C37 -111.8(3)
C41 C36 C37 C38 -0.8(5)
C29 C36 C37 C38 174.3(3)
C36 C37 C38 C39 -0.9(5)
C37 C38 C39 C40 1.6(5)
C77 O6 C40 C41 148.3(3)
C77 O6 C40 C39 -33.9(5)
C38 C39 C40 O6 -178.4(3)
C38 C39 C40 C41 -0.6(5)
O6 C40 C41 C36 176.8(3)
C39 C40 C41 C36 -1.2(5)
C37 C36 C41 C40 1.8(5)
C29 C36 C41 C40 -173.5(3)
C1 C29 C42 C47 -31.4(4)
C30 C29 C42 C47 87.7(3)
C36 C29 C42 C47 -149.6(3)
C1 C29 C42 C43 147.8(3)
C30 C29 C42 C43 -93.1(3)
C36 C29 C42 C43 29.6(4)
C47 C42 C43 C44 0.0(5)
C29 C42 C43 C44 -179.3(3)
C42 C43 C44 C45 0.0(5)
C43 C44 C45 C46 0.8(5)
C48 O1 C46 C45 -3.1(5)
C48 O1 C46 C47 175.6(3)
C44 C45 C46 O1 177.1(3)
C44 C45 C46 C47 -1.5(5)
C43 C42 C47 C46 -0.7(5)
C29 C42 C47 C46 178.5(3)
O1 C46 C47 C42 -177.3(3)
C45 C46 C47 C42 1.5(5)
C46 O1 C48 C49 -173.4(3)
O1 C48 C49 C54 -97.5(4)
O1 C48 C49 C50 78.3(4)
C54 C49 C50 C51 3.5(5)
C48 C49 C50 C51 -172.3(3)
C49 C50 C51 C52 -2.3(5)
C50 C51 C52 C53 -1.0(5)
C50 C51 C52 C55 -175.7(3)
C51 C52 C53 C54 3.1(5)
C55 C52 C53 C54 178.0(3)
C50 C49 C54 C53 -1.4(5)
C48 C49 C54 C53 174.4(3)
C52 C53 C54 C49 -1.9(6)
C51 C52 C55 O2 118.9(4)
C53 C52 C55 O2 -55.9(5)
C51 C52 C55 C56 -63.2(5)
C53 C52 C55 C56 122.0(4)
O2 C55 C56 C57 173.3(4)
C52 C55 C56 C57 -4.5(5)
O2 C55 C56 C61 -2.5(5)
C52 C55 C56 C61 179.6(3)
C61 C56 C57 C58 0.0(5)
C55 C56 C57 C58 -175.8(3)
C56 C57 C58 C59 0.0(6)
C57 C58 C59 C60 -1.0(5)
C57 C58 C59 C62 175.6(3)
C58 C59 C60 C61 1.9(5)
C62 C59 C60 C61 -174.8(3)
C59 C60 C61 C56 -1.8(6)
C57 C56 C61 C60 0.8(5)
C55 C56 C61 C60 176.9(3)
C27 O3 C62 C59 81.5(4)
C58 C59 C62 O3 23.9(5)
C60 C59 C62 O3 -159.5(3)
C22 O4 C63 C64 160.8(3)
O4 C63 C64 C69 107.5(4)
O4 C63 C64 C65 -74.4(5)
C69 C64 C65 C66 -1.9(6)
C63 C64 C65 C66 179.9(4)
C64 C65 C66 C67 1.2(6)
C65 C66 C67 C68 0.4(6)
C65 C66 C67 C70 178.3(3)
C66 C67 C68 C69 -1.4(6)
C70 C67 C68 C69 -179.2(4)
C65 C64 C69 C68 1.0(6)
C63 C64 C69 C68 179.1(4)
C67 C68 C69 C64 0.7(6)
C68 C67 C70 O5 46.6(5)
C66 C67 C70 O5 -131.2(4)
C68 C67 C70 C71 -131.4(4)
C66 C67 C70 C71 50.8(5)
O5 C70 C71 C72 -151.6(4)
C67 C70 C71 C72 26.4(5)
O5 C70 C71 C76 22.8(5)
C67 C70 C71 C76 -159.2(3)
C76 C71 C72 C73 -0.9(6)
C70 C71 C72 C73 173.6(3)
C71 C72 C73 C74 0.3(6)
C72 C73 C74 C75 0.8(6)
C72 C73 C74 C77 179.6(4)
C73 C74 C75 C76 -1.2(5)
C77 C74 C75 C76 179.9(3)
C74 C75 C76 C71 0.7(5)
C72 C71 C76 C75 0.4(5)
C70 C71 C76 C75 -174.1(3)
C40 O6 C77 C74 -150.9(3)
C73 C74 C77 O6 24.8(5)
C75 C74 C77 O6 -156.4(3)
C34 O7 C78 C79 81.8(3)
O7 C78 C79 C80 0.8(5)
O7 C78 C79 C84 178.5(3)
C84 C79 C80 C81 -1.6(5)
C78 C79 C80 C81 176.0(3)
C79 C80 C81 C82 2.2(6)
C80 C81 C82 C83 -0.5(5)
C80 C81 C82 C85 -173.5(3)
C81 C82 C83 C84 -1.8(5)
C85 C82 C83 C84 170.9(3)
C80 C79 C84 C83 -0.8(5)
C78 C79 C84 C83 -178.4(3)
C82 C83 C84 C79 2.5(6)
C83 C82 C85 O8 -141.2(4)
C81 C82 C85 O8 31.5(6)
C83 C82 C85 C86 36.4(6)
C81 C82 C85 C86 -150.9(4)
O8 C85 C86 C91 -143.4(4)
C82 C85 C86 C91 39.0(6)
O8 C85 C86 C87 33.2(6)
C82 C85 C86 C87 -144.4(4)
C91 C86 C87 C88 -0.9(7)
C85 C86 C87 C88 -177.6(4)
C86 C87 C88 C89 1.8(7)
C87 C88 C89 C90 -0.5(7)
C87 C88 C89 C92 -178.2(4)
C88 C89 C90 C91 -1.6(6)
C92 C89 C90 C91 176.1(3)
C87 C86 C91 C90 -1.2(6)
C85 C86 C91 C90 175.4(4)
C89 C90 C91 C86 2.5(6)
C14 O9 C92 C89 -72.1(5)
C88 C89 C92 O9 -43.7(5)
C90 C89 C92 O9 138.7(4)
C19 C18 C93 C22 0.8(5)
C11 C18 C93 C22 -176.8(3)
O4 C22 C93 C18 176.6(3)
C21 C22 C93 C18 -2.0(5)
